data_7706490
loop_
_publ_author_name
'Ouellette, Erik T.'
'Carpentier, Ambre'
'Joseph Brackbill, I.'
'Lohrey, Trevor D.'
'Douair, Iskander'
'Maron, Laurent'
'Bergman, Robert G.'
'Arnold, John'

_publ_section_title
;
 \s or \p? Bonding interactions in a series of rhenium metallotetrylenes.
;
_journal_issue 6
_journal_name_full 'Dalton transactions (Cambridge, England : 2003)'
_journal_page_first 2083
_journal_page_last 2092
_journal_paper_doi 10.1039/d1dt00129a
_journal_volume 50
_journal_year 2021
_chemical_formula_moiety 'C49 H69 N4 Re Si, C5 H12'
_chemical_formula_sum 'C54 H81 N4 Re Si'
_chemical_formula_weight 1000.51
_chemical_melting_point 452(3)
_chemical_name_systematic Re(Si[PhC(NtBu)2])(\h5-Cp)(BDI)
_chemical_properties_physical Air-sensitive
_space_group_crystal_system triclinic
_space_group_IT_number 2
_space_group_name_Hall '-P 1'
_space_group_name_H-M_alt 'P -1'
_atom_sites_solution_hydrogens geom
_audit_creation_date 2019-08-08
_audit_creation_method
;
Olex2 1.2
(compiled 2018.05.29 svn.r3508 for OlexSys, GUI svn.r5506)
;
_audit_update_record
;
2020-12-08 deposited with the CCDC.	2021-01-22 downloaded from the CCDC.
;
_cell_angle_alpha 96.261(2)
_cell_angle_beta 92.718(2)
_cell_angle_gamma 102.594(3)
_cell_formula_units_Z 2
_cell_length_a 9.3802(3)
_cell_length_b 12.9055(4)
_cell_length_c 21.1791(5)
_cell_measurement_reflns_used 25641
_cell_measurement_temperature 100
_cell_measurement_theta_max 29.7030
_cell_measurement_theta_min 3.2500
_cell_volume 2480.54(13)
_computing_cell_refinement 'CrysAlisPro 1.171.40.54a (Rigaku OD, 2019)'
_computing_data_collection 'CrysAlisPro 1.171.40.54a (Rigaku OD, 2019)'
_computing_data_reduction 'CrysAlisPro 1.171.40.54a (Rigaku OD, 2019)'
_computing_molecular_graphics 'Olex2 (Dolomanov et al., 2009)'
_computing_publication_material 'Olex2 (Dolomanov et al., 2009)'
_computing_structure_refinement 'ShelXL (Sheldrick, 2015)'
_diffrn_ambient_temperature 100
_diffrn_detector 'CCD plate'
_diffrn_detector_area_resol_mean 5.8140
_diffrn_detector_type 'Pilatus 200K'
_diffrn_measured_fraction_theta_full 0.997
_diffrn_measured_fraction_theta_max 0.997
_diffrn_measurement_details
;
List of Runs (angles in degrees, time in seconds):

  # Type    Start    End  Width  t~exp~   \w     \q     \k     \f   Frames
#--------------------------------------------------------------------------
  1  \w    -30.00  12.00   0.50    2.50    --   -1.86 -95.00 -40.00   84
  2  \w    -29.00  -4.00   0.50    2.50    --   -1.86  95.00  69.00   50
  3  \w     -3.00  23.00   0.50    2.50    --    2.17 -95.00 -40.00   52
  4  \w    -14.00  12.00   0.50    2.50    --    2.17  95.00  69.00   52
  5  \w    -17.00  28.00   0.50    2.50    --   -1.86  57.00 150.00   90
  6  \w     45.00  71.00   0.50    2.50    --   -1.86  57.00 150.00   52
  7  \w     -1.00  26.00   0.50    2.50    --   -1.86  77.00 150.00   54
  8  \w    -12.00  35.00   0.50    2.50    --    2.17 -99.00 -90.00   94
  9  \w     -2.00  74.00   0.50    2.50    --    2.17  57.00-150.00  152
 10  \w    -32.00  24.00   0.50    2.50    --    2.17 -77.00 -30.00  112
 11  \w    -28.00  24.00   0.50    2.50    --    2.17 -77.00-120.00  104
 12  \w    -12.00  36.00   0.50    2.50    --    2.17 -99.00 120.00   96
 13  \w    -72.00  14.00   0.50    2.50    --    2.17 -38.00-180.00  172
 14  \w    -11.00  34.00   0.50    2.50    --    2.17 -99.00-180.00   90
;
_diffrn_measurement_device 'four-circle diffractometer'
_diffrn_measurement_device_type 'ROD, Synergy Custom DW system, Pilatus 200K'
_diffrn_measurement_method '\w scans'
_diffrn_orient_matrix_type 'CrysAlisPro convention (1999,Acta A55,543-557)'
_diffrn_orient_matrix_UB_11 -0.0382433000
_diffrn_orient_matrix_UB_12 -0.0151398000
_diffrn_orient_matrix_UB_13 -0.0304632000
_diffrn_orient_matrix_UB_21 0.0458620000
_diffrn_orient_matrix_UB_22 -0.0358069000
_diffrn_orient_matrix_UB_23 -0.0078741000
_diffrn_orient_matrix_UB_31 -0.0496991000
_diffrn_orient_matrix_UB_32 -0.0413335000
_diffrn_orient_matrix_UB_33 0.0122989000
_diffrn_radiation_monochromator mirror
_diffrn_radiation_probe x-ray
_diffrn_radiation_type MoK\a
_diffrn_radiation_wavelength 0.71073
_diffrn_reflns_av_R_equivalents 0.0889
_diffrn_reflns_av_unetI/netI 0.0630
_diffrn_reflns_Laue_measured_fraction_full 0.997
_diffrn_reflns_Laue_measured_fraction_max 0.997
_diffrn_reflns_limit_h_max 11
_diffrn_reflns_limit_h_min -11
_diffrn_reflns_limit_k_max 15
_diffrn_reflns_limit_k_min -16
_diffrn_reflns_limit_l_max 26
_diffrn_reflns_limit_l_min -26
_diffrn_reflns_number 50669
_diffrn_reflns_point_group_measured_fraction_full 0.997
_diffrn_reflns_point_group_measured_fraction_max 0.997
_diffrn_reflns_theta_full 25.242
_diffrn_reflns_theta_max 26.372
_diffrn_reflns_theta_min 3.044
_diffrn_source 'Rotating-anode X-ray tube'
_diffrn_source_type 'Rigaku (Mo) X-ray Source'
_exptl_absorpt_coefficient_mu 2.512
_exptl_absorpt_correction_T_max 1.00000
_exptl_absorpt_correction_T_min 0.35512
_exptl_absorpt_correction_type multi-scan
_exptl_absorpt_process_details
;
CrysAlisPro 1.171.40.54a (Rigaku Oxford Diffraction, 2019)
Empirical absorption correction using spherical harmonics,
 implemented in SCALE3 ABSPACK scaling algorithm.
;
_exptl_crystal_colour red
_exptl_crystal_colour_primary red
_exptl_crystal_density_diffrn 1.340
_exptl_crystal_description plate
_exptl_crystal_F_000 1044
_exptl_crystal_recrystallization_method 'Re-crystallisation from solvent: pentane'
_exptl_crystal_size_max 0.18
_exptl_crystal_size_mid 0.15
_exptl_crystal_size_min 0.05
_refine_diff_density_max 2.024
_refine_diff_density_min -1.162
_refine_diff_density_rms 0.122
_refine_ls_extinction_method none
_refine_ls_goodness_of_fit_ref 1.023
_refine_ls_hydrogen_treatment constr
_refine_ls_matrix_type full
_refine_ls_number_parameters 601
_refine_ls_number_reflns 10121
_refine_ls_number_restraints 8
_refine_ls_restrained_S_all 1.023
_refine_ls_R_factor_all 0.0398
_refine_ls_R_factor_gt 0.0338
_refine_ls_shift/su_max 0.001
_refine_ls_shift/su_mean 0.000
_refine_ls_structure_factor_coef Fsqd
_refine_ls_weighting_details 'w=1/[\s^2^(Fo^2^)+(0.0401P)^2^] where P=(Fo^2^+2Fc^2^)/3'
_refine_ls_weighting_scheme calc
_refine_ls_wR_factor_gt 0.0784
_refine_ls_wR_factor_ref 0.0804
_reflns_Friedel_coverage 0.000
_reflns_number_gt 9051
_reflns_number_total 10121
_reflns_threshold_expression 'I > 2\s(I)'
_cod_data_source_file d1dt00129a2.cif
_cod_data_source_block 1a_ReSi
_cod_depositor_comments
;
The following automatic conversions were performed:

data item '_chemical_melting_point' value '449-454' was changed to
'452(3)' -- the average value was taken and precision was estimated.

Automatic conversion script
Id: cif_fix_values 7556 2019-12-06 15:28:31Z antanas 

 Adding full bibliography for 7706490--7706495.cif.
;
_cod_database_code 7706490
_shelx_shelxl_version_number 2014/7
_chemical_oxdiff_formula 'Re Si C30 H30 N2 '
_shelx_space_group_comment
;
The symmetry employed for this shelxl refinement is uniquely defined
by the following loop, which should always be used as a source of
symmetry information in preference to the above space-group names.
They are only intended as comments.
;
_shelx_estimated_absorpt_t_max 0.885
_shelx_estimated_absorpt_t_min 0.661
_diffrn_oxdiff_digest_frames
;
01d167fedea7546f29a49ae3a1ddacad5001254b676
;
_reflns_odcompleteness_completeness 99.78
_reflns_odcompleteness_iscentric 1
_reflns_odcompleteness_theta 26.32
_olex2_refinement_description
;
1. Fixed Uiso
 At 1.2 times of:
  All C(H) groups, All C(H,H) groups
 At 1.5 times of:
  All C(H,H,H) groups
2. Restrained distances
 C50-C51
 1.54 with sigma of 0.02
 C51-C52
 1.54 with sigma of 0.02
 C52-C53
 1.54 with sigma of 0.02
 C53-C54
 1.54 with sigma of 0.02
 C58-C59
 1.54 with sigma of 0.02
 C55-C56
 1.54 with sigma of 0.02
 C56-C57
 1.54 with sigma of 0.02
 C57-C58
 1.54 with sigma of 0.02
3. Uiso/Uaniso restraints and constraints
Uanis(C52) = Uanis(C56)
4. Others
 Sof(C55)=Sof(H55A)=Sof(H55B)=Sof(H55C)=Sof(C56)=Sof(H56A)=Sof(H56B)=Sof(C57)=
 Sof(H57A)=Sof(H57B)=Sof(C58)=Sof(H58A)=Sof(H58B)=Sof(C59)=Sof(H59A)=Sof(H59B)=
 Sof(H59C)=1-FVAR(1)
 Sof(C50)=Sof(H50A)=Sof(H50B)=Sof(H50C)=Sof(C51)=Sof(H51A)=Sof(H51B)=Sof(C52)=
 Sof(H52A)=Sof(H52B)=Sof(C53)=Sof(H53A)=Sof(H53B)=Sof(C54)=Sof(H54A)=Sof(H54B)=
 Sof(H54C)=FVAR(1)
5.a Ternary CH refined with riding coordinates:
 C17(H17), C20(H20), C29(H29), C32(H32)
5.b Secondary CH2 refined with riding coordinates:
 C51(H51A,H51B), C52(H52A,H52B), C53(H53A,H53B), C56(H56A,H56B), C57(H57A,
 H57B), C58(H58A,H58B)
5.c Aromatic/amide H refined with riding coordinates:
 C1(H1), C2(H2), C3(H3), C4(H4), C5(H5), C8(H8), C13(H13), C14(H14), C15(H15),
 C25(H25), C26(H26), C27(H27), C37(H37), C38(H38), C39(H39), C40(H40), C41(H41)
5.d Idealised Me refined as rotating group:
 C6(H6A,H6B,H6C), C10(H10A,H10B,H10C), C18(H18A,H18B,H18C), C19(H19A,H19B,
 H19C), C21(H21A,H21B,H21C), C22(H22A,H22B,H22C), C30(H30A,H30B,H30C), C31(H31A,
 H31B,H31C), C33(H33A,H33B,H33C), C34(H34A,H34B,H34C), C43(H43A,H43B,H43C),
 C44(H44A,H44B,H44C), C45(H45A,H45B,H45C), C47(H47A,H47B,H47C), C48(H48A,H48B,
 H48C), C49(H49A,H49B,H49C), C50(H50A,H50B,H50C), C54(H54A,H54B,H54C), C55(H55A,
 H55B,H55C), C59(H59A,H59B,H59C)
;
_olex2_submission_special_instructions 'No special instructions were received'
_oxdiff_exptl_absorpt_empirical_details
;
Empirical correction (ABSPACK) includes:
- Absorption correction using spherical harmonics
- Frame scaling
;
_oxdiff_exptl_absorpt_empirical_full_max 4.635
_oxdiff_exptl_absorpt_empirical_full_min 0.245

loop_
_space_group_symop_operation_xyz
'x, y, z'
'-x, -y, -z'

loop_
_atom_site_label
_atom_site_type_symbol
_atom_site_fract_x
_atom_site_fract_y
_atom_site_fract_z
_atom_site_U_iso_or_equiv
_atom_site_adp_type
_atom_site_occupancy
_atom_site_site_symmetry_order
_atom_site_calc_flag
_atom_site_refinement_flags_posn
_atom_site_refinement_flags_adp
_atom_site_refinement_flags_occupancy
_atom_site_disorder_assembly
_atom_site_disorder_group
Re1 Re 0.56016(2) 0.47547(2) 0.21909(2) 0.01244(5) Uani 1 1 d . . . . .
Si1 Si 0.71125(11) 0.62162(7) 0.19254(4) 0.0155(2) Uani 1 1 d . . . . .
N1 N 0.7158(3) 0.3718(2) 0.22197(13) 0.0142(6) Uani 1 1 d . . . . .
N2 N 0.6150(3) 0.5054(2) 0.32150(13) 0.0156(6) Uani 1 1 d . . . . .
N3 N 0.7169(3) 0.7192(2) 0.13133(13) 0.0170(6) Uani 1 1 d . . . . .
N4 N 0.8766(3) 0.7370(2) 0.21051(14) 0.0205(7) Uani 1 1 d . . . . .
C1 C 0.3690(4) 0.5155(3) 0.16939(16) 0.0179(7) Uani 1 1 d . . . . .
H1 H 0.3726 0.5855 0.1585 0.021 Uiso 1 1 calc R . . . .
C2 C 0.3296(4) 0.4799(3) 0.22882(17) 0.0195(7) Uani 1 1 d . . . . .
H2 H 0.3032 0.5212 0.2645 0.023 Uiso 1 1 calc R . . . .
C3 C 0.3373(4) 0.3697(3) 0.22453(17) 0.0193(7) Uani 1 1 d . . . . .
H3 H 0.3152 0.3241 0.2567 0.023 Uiso 1 1 calc R . . . .
C4 C 0.3840(4) 0.3407(3) 0.16348(17) 0.0221(8) Uani 1 1 d . . . . .
H4 H 0.4005 0.2726 0.1482 0.027 Uiso 1 1 calc R . . . .
C5 C 0.4017(4) 0.4303(3) 0.12925(16) 0.0165(7) Uani 1 1 d . . . . .
H5 H 0.4305 0.4328 0.0869 0.020 Uiso 1 1 calc R . . . .
C6 C 0.9475(4) 0.3253(3) 0.25428(18) 0.0229(8) Uani 1 1 d . . . . .
H6A H 0.9044 0.2502 0.2385 0.034 Uiso 1 1 calc GR . . . .
H6B H 1.0064 0.3294 0.2943 0.034 Uiso 1 1 calc GR . . . .
H6C H 1.0100 0.3580 0.2227 0.034 Uiso 1 1 calc GR . . . .
C7 C 0.8268(4) 0.3843(3) 0.26556(15) 0.0157(7) Uani 1 1 d . . . . .
C8 C 0.8441(4) 0.4517(3) 0.32259(16) 0.0193(7) Uani 1 1 d . . . . .
H8 H 0.9383 0.4674 0.3447 0.023 Uiso 1 1 calc R . . . .
C9 C 0.7386(4) 0.4991(3) 0.35129(16) 0.0173(7) Uani 1 1 d . . . . .
C10 C 0.7787(4) 0.5494(3) 0.41995(16) 0.0234(8) Uani 1 1 d . . . . .
H10A H 0.8463 0.6192 0.4208 0.035 Uiso 1 1 calc GR . . . .
H10B H 0.8259 0.5026 0.4431 0.035 Uiso 1 1 calc GR . . . .
H10C H 0.6898 0.5587 0.4402 0.035 Uiso 1 1 calc GR . . . .
C11 C 0.6989(4) 0.2869(3) 0.17037(16) 0.0177(7) Uani 1 1 d . . . . .
C12 C 0.6072(4) 0.1866(3) 0.17567(17) 0.0200(8) Uani 1 1 d . . . . .
C13 C 0.5792(4) 0.1084(3) 0.12350(19) 0.0231(8) Uani 1 1 d . . . . .
H13 H 0.5155 0.0413 0.1268 0.028 Uiso 1 1 calc R . . . .
C14 C 0.6417(4) 0.1259(3) 0.06701(18) 0.0248(8) Uani 1 1 d . . . . .
H14 H 0.6203 0.0718 0.0315 0.030 Uiso 1 1 calc R . . . .
C15 C 0.7361(4) 0.2232(3) 0.06233(17) 0.0222(8) Uani 1 1 d . . . . .
H15 H 0.7802 0.2350 0.0235 0.027 Uiso 1 1 calc R . . . .
C16 C 0.7675(4) 0.3041(3) 0.11366(16) 0.0173(7) Uani 1 1 d . . . . .
C17 C 0.8771(4) 0.4073(3) 0.10639(17) 0.0201(8) Uani 1 1 d . . . . .
H17 H 0.8896 0.4550 0.1477 0.024 Uiso 1 1 calc R . . . .
C18 C 0.8234(5) 0.4662(3) 0.05464(17) 0.0254(8) Uani 1 1 d . . . . .
H18A H 0.8163 0.4226 0.0132 0.038 Uiso 1 1 calc GR . . . .
H18B H 0.8926 0.5348 0.0537 0.038 Uiso 1 1 calc GR . . . .
H18C H 0.7268 0.4790 0.0638 0.038 Uiso 1 1 calc GR . . . .
C19 C 1.0276(4) 0.3858(3) 0.09097(18) 0.0261(8) Uani 1 1 d . . . . .
H19A H 1.0620 0.3471 0.1237 0.039 Uiso 1 1 calc GR . . . .
H19B H 1.0978 0.4540 0.0901 0.039 Uiso 1 1 calc GR . . . .
H19C H 1.0188 0.3428 0.0493 0.039 Uiso 1 1 calc GR . . . .
C20 C 0.5355(4) 0.1649(3) 0.23777(18) 0.0239(8) Uani 1 1 d . . . . .
H20 H 0.5197 0.2345 0.2585 0.029 Uiso 1 1 calc R . . . .
C21 C 0.6345(5) 0.1247(4) 0.2841(2) 0.0416(12) Uani 1 1 d . . . . .
H21A H 0.6557 0.0579 0.2644 0.062 Uiso 1 1 calc GR . . . .
H21B H 0.5850 0.1118 0.3232 0.062 Uiso 1 1 calc GR . . . .
H21C H 0.7263 0.1785 0.2944 0.062 Uiso 1 1 calc GR . . . .
C22 C 0.3864(5) 0.0867(4) 0.2276(2) 0.0383(11) Uani 1 1 d . . . . .
H22A H 0.3262 0.1081 0.1944 0.057 Uiso 1 1 calc GR . . . .
H22B H 0.3374 0.0872 0.2674 0.057 Uiso 1 1 calc GR . . . .
H22C H 0.3998 0.0145 0.2143 0.057 Uiso 1 1 calc GR . . . .
C23 C 0.5005(4) 0.5343(3) 0.35805(16) 0.0198(8) Uani 1 1 d . . . . .
C24 C 0.4822(4) 0.6394(3) 0.36516(16) 0.0217(8) Uani 1 1 d . . . . .
C25 C 0.3590(5) 0.6622(3) 0.39343(18) 0.0286(9) Uani 1 1 d . . . . .
H25 H 0.3458 0.7335 0.3982 0.034 Uiso 1 1 calc R . . . .
C26 C 0.2565(5) 0.5818(4) 0.41437(18) 0.0293(9) Uani 1 1 d . . . . .
H26 H 0.1706 0.5973 0.4314 0.035 Uiso 1 1 calc R . . . .
C27 C 0.2782(4) 0.4796(3) 0.41062(17) 0.0254(8) Uani 1 1 d . . . . .
H27 H 0.2091 0.4257 0.4271 0.030 Uiso 1 1 calc R . . . .
C28 C 0.4003(4) 0.4533(3) 0.38296(16) 0.0202(8) Uani 1 1 d . . . . .
C29 C 0.4228(4) 0.3402(3) 0.38212(17) 0.0223(8) Uani 1 1 d . . . . .
H29 H 0.4798 0.3256 0.3447 0.027 Uiso 1 1 calc R . . . .
C30 C 0.2809(5) 0.2543(3) 0.3755(2) 0.0329(10) Uani 1 1 d . . . . .
H30A H 0.2341 0.2558 0.4159 0.049 Uiso 1 1 calc GR . . . .
H30B H 0.3027 0.1839 0.3646 0.049 Uiso 1 1 calc GR . . . .
H30C H 0.2147 0.2681 0.3418 0.049 Uiso 1 1 calc GR . . . .
C31 C 0.5120(5) 0.3274(3) 0.4424(2) 0.0326(10) Uani 1 1 d . . . . .
H31A H 0.6096 0.3748 0.4445 0.049 Uiso 1 1 calc GR . . . .
H31B H 0.5214 0.2531 0.4410 0.049 Uiso 1 1 calc GR . . . .
H31C H 0.4619 0.3463 0.4801 0.049 Uiso 1 1 calc GR . . . .
C32 C 0.5954(5) 0.7316(3) 0.34537(18) 0.0256(8) Uani 1 1 d . . . . .
H32 H 0.6731 0.7008 0.3246 0.031 Uiso 1 1 calc R . . . .
C33 C 0.5298(6) 0.7918(3) 0.2969(2) 0.0348(10) Uani 1 1 d . . . . .
H33A H 0.4781 0.7407 0.2611 0.052 Uiso 1 1 calc GR . . . .
H33B H 0.6085 0.8436 0.2811 0.052 Uiso 1 1 calc GR . . . .
H33C H 0.4609 0.8295 0.3174 0.052 Uiso 1 1 calc GR . . . .
C34 C 0.6689(6) 0.8097(3) 0.4035(2) 0.0391(11) Uani 1 1 d . . . . .
H34A H 0.5949 0.8407 0.4251 0.059 Uiso 1 1 calc GR . . . .
H34B H 0.7433 0.8669 0.3897 0.059 Uiso 1 1 calc GR . . . .
H34C H 0.7153 0.7714 0.4330 0.059 Uiso 1 1 calc GR . . . .
C35 C 0.8423(4) 0.7804(3) 0.15919(16) 0.0178(7) Uani 1 1 d . . . . .
C36 C 0.9289(4) 0.8794(3) 0.13681(16) 0.0173(7) Uani 1 1 d . . . . .
C37 C 1.0324(5) 0.8719(3) 0.09280(17) 0.0243(8) Uani 1 1 d . . . . .
H37 H 1.0508 0.8042 0.0780 0.029 Uiso 1 1 calc R . . . .
C38 C 1.1091(5) 0.9638(4) 0.07044(19) 0.0339(10) Uani 1 1 d . . . . .
H38 H 1.1793 0.9590 0.0400 0.041 Uiso 1 1 calc R . . . .
C39 C 1.0828(5) 1.0620(3) 0.09258(19) 0.0350(11) Uani 1 1 d . . . . .
H39 H 1.1359 1.1249 0.0776 0.042 Uiso 1 1 calc R . . . .
C40 C 0.9795(5) 1.0697(3) 0.13656(18) 0.0308(10) Uani 1 1 d . . . . .
H40 H 0.9609 1.1373 0.1513 0.037 Uiso 1 1 calc R . . . .
C41 C 0.9039(4) 0.9779(3) 0.15885(17) 0.0230(8) Uani 1 1 d . . . . .
H41 H 0.8342 0.9829 0.1895 0.028 Uiso 1 1 calc R . . . .
C42 C 0.6180(4) 0.7447(3) 0.08144(17) 0.0211(8) Uani 1 1 d . . . . .
C43 C 0.6982(5) 0.8085(3) 0.03138(19) 0.0332(10) Uani 1 1 d . . . . .
H43A H 0.7404 0.8821 0.0505 0.050 Uiso 1 1 calc GR . . . .
H43B H 0.6288 0.8090 -0.0046 0.050 Uiso 1 1 calc GR . . . .
H43C H 0.7766 0.7750 0.0163 0.050 Uiso 1 1 calc GR . . . .
C44 C 0.5140(5) 0.8071(3) 0.1134(2) 0.0304(9) Uani 1 1 d . . . . .
H44A H 0.4616 0.7658 0.1447 0.046 Uiso 1 1 calc GR . . . .
H44B H 0.4434 0.8194 0.0810 0.046 Uiso 1 1 calc GR . . . .
H44C H 0.5705 0.8760 0.1348 0.046 Uiso 1 1 calc GR . . . .
C45 C 0.5329(5) 0.6397(3) 0.04573(17) 0.0244(8) Uani 1 1 d . . . . .
H45A H 0.6010 0.6012 0.0253 0.037 Uiso 1 1 calc GR . . . .
H45B H 0.4642 0.6538 0.0132 0.037 Uiso 1 1 calc GR . . . .
H45C H 0.4785 0.5961 0.0756 0.037 Uiso 1 1 calc GR . . . .
C46 C 1.0176(4) 0.7541(3) 0.24863(18) 0.0225(8) Uani 1 1 d . . . . .
C47 C 1.1051(6) 0.6798(5) 0.2179(3) 0.0652(17) Uani 1 1 d . . . . .
H47A H 1.0513 0.6055 0.2176 0.098 Uiso 1 1 calc GR . . . .
H47B H 1.1999 0.6907 0.2421 0.098 Uiso 1 1 calc GR . . . .
H47C H 1.1208 0.6948 0.1741 0.098 Uiso 1 1 calc GR . . . .
C48 C 0.9812(5) 0.7257(4) 0.3148(2) 0.0401(12) Uani 1 1 d . . . . .
H48A H 0.9274 0.7760 0.3349 0.060 Uiso 1 1 calc GR . . . .
H48B H 1.0721 0.7300 0.3408 0.060 Uiso 1 1 calc GR . . . .
H48C H 0.9208 0.6528 0.3113 0.060 Uiso 1 1 calc GR . . . .
C49 C 1.1041(6) 0.8691(4) 0.2571(2) 0.0452(13) Uani 1 1 d . . . . .
H49A H 1.1325 0.8902 0.2156 0.068 Uiso 1 1 calc GR . . . .
H49B H 1.1923 0.8758 0.2854 0.068 Uiso 1 1 calc GR . . . .
H49C H 1.0436 0.9158 0.2759 0.068 Uiso 1 1 calc GR . . . .
C50 C 0.331(5) 0.981(2) 0.4331(13) 0.135(13) Uani 0.528(10) 1 d D . P A 1
H50A H 0.2783 0.9354 0.3952 0.203 Uiso 0.528(10) 1 calc GR . P A 1
H50B H 0.4362 0.9946 0.4283 0.203 Uiso 0.528(10) 1 calc GR . P A 1
H50C H 0.2992 1.0484 0.4381 0.203 Uiso 0.528(10) 1 calc GR . P A 1
C51 C 0.2958(16) 0.9227(9) 0.4924(5) 0.063(4) Uani 0.528(10) 1 d D . P A 1
H51A H 0.3150 0.8500 0.4856 0.076 Uiso 0.528(10) 1 calc R . P A 1
H51B H 0.3581 0.9629 0.5301 0.076 Uiso 0.528(10) 1 calc R . P A 1
C52 C 0.135(2) 0.916(3) 0.5031(12) 0.089(6) Uani 0.528(10) 1 d D . P A 1
H52A H 0.1145 0.9885 0.5056 0.106 Uiso 0.528(10) 1 calc R . P A 1
H52B H 0.0730 0.8710 0.4667 0.106 Uiso 0.528(10) 1 calc R . P A 1
C53 C 0.0966(17) 0.8690(11) 0.5636(7) 0.068(4) Uani 0.528(10) 1 d D . P A 1
H53A H -0.0006 0.8800 0.5749 0.081 Uiso 0.528(10) 1 calc R . P A 1
H53B H 0.1696 0.9063 0.5986 0.081 Uiso 0.528(10) 1 calc R . P A 1
C54 C 0.0941(16) 0.7492(10) 0.5562(6) 0.058(3) Uani 0.528(10) 1 d D . P A 1
H54A H 0.0747 0.7201 0.5112 0.087 Uiso 0.528(10) 1 calc GR . P A 1
H54B H 0.0168 0.7123 0.5808 0.087 Uiso 0.528(10) 1 calc GR . P A 1
H54C H 0.1890 0.7385 0.5721 0.087 Uiso 0.528(10) 1 calc GR . P A 1
C55 C 0.296(4) 0.9757(14) 0.4381(8) 0.082(10) Uani 0.472(10) 1 d D . P A 2
H55A H 0.2573 0.9833 0.3955 0.122 Uiso 0.472(10) 1 calc GR . P A 2
H55B H 0.3632 0.9269 0.4343 0.122 Uiso 0.472(10) 1 calc GR . P A 2
H55C H 0.3498 1.0459 0.4590 0.122 Uiso 0.472(10) 1 calc GR . P A 2
C56 C 0.168(3) 0.930(3) 0.4782(15) 0.089(6) Uani 0.472(10) 1 d D . P A 2
H56A H 0.1318 0.9895 0.5002 0.106 Uiso 0.472(10) 1 calc R . P A 2
H56B H 0.0871 0.8840 0.4496 0.106 Uiso 0.472(10) 1 calc R . P A 2
C57 C 0.2182(18) 0.8649(11) 0.5270(7) 0.070(5) Uani 0.472(10) 1 d D . P A 2
H57A H 0.2569 0.8073 0.5038 0.084 Uiso 0.472(10) 1 calc R . P A 2
H57B H 0.3011 0.9121 0.5541 0.084 Uiso 0.472(10) 1 calc R . P A 2
C58 C 0.107(2) 0.8135(15) 0.5707(9) 0.081(6) Uani 0.472(10) 1 d D . P A 2
H58A H 0.1488 0.7641 0.5949 0.097 Uiso 0.472(10) 1 calc R . P A 2
H58B H 0.0178 0.7720 0.5454 0.097 Uiso 0.472(10) 1 calc R . P A 2
C59 C 0.0694(16) 0.9055(10) 0.6180(6) 0.062(4) Uani 0.472(10) 1 d D . P A 2
H59A H 0.0085 0.9439 0.5949 0.093 Uiso 0.472(10) 1 calc GR . P A 2
H59B H 0.1601 0.9554 0.6359 0.093 Uiso 0.472(10) 1 calc GR . P A 2
H59C H 0.0158 0.8742 0.6525 0.093 Uiso 0.472(10) 1 calc GR . P A 2

loop_
_atom_site_aniso_label
_atom_site_aniso_U_11
_atom_site_aniso_U_22
_atom_site_aniso_U_33
_atom_site_aniso_U_23
_atom_site_aniso_U_13
_atom_site_aniso_U_12
Re1 0.00908(8) 0.01308(8) 0.01394(8) 0.00337(5) -0.00081(5) -0.00062(5)
Si1 0.0129(5) 0.0147(4) 0.0177(5) 0.0056(3) -0.0016(4) -0.0008(4)
N1 0.0146(15) 0.0136(13) 0.0155(13) 0.0043(10) 0.0017(11) 0.0040(11)
N2 0.0142(15) 0.0165(14) 0.0152(14) 0.0031(11) -0.0007(11) 0.0013(11)
N3 0.0183(16) 0.0152(14) 0.0166(14) 0.0054(11) -0.0012(12) 0.0005(12)
N4 0.0136(16) 0.0175(15) 0.0268(16) 0.0077(12) -0.0037(12) -0.0056(12)
C1 0.0137(18) 0.0177(17) 0.0209(17) 0.0039(13) -0.0063(13) 0.0013(14)
C2 0.0095(17) 0.0276(19) 0.0190(17) 0.0028(14) -0.0030(13) -0.0004(14)
C3 0.0069(17) 0.0239(19) 0.0236(18) 0.0057(14) 0.0005(13) -0.0051(14)
C4 0.0136(18) 0.0184(18) 0.029(2) -0.0024(14) -0.0101(15) -0.0021(14)
C5 0.0136(18) 0.0199(17) 0.0140(16) -0.0012(13) -0.0034(13) 0.0017(14)
C6 0.0141(19) 0.034(2) 0.0246(19) 0.0094(16) -0.0001(14) 0.0112(16)
C7 0.0118(17) 0.0189(17) 0.0170(16) 0.0065(13) 0.0021(13) 0.0023(13)
C8 0.0105(17) 0.0241(18) 0.0230(18) 0.0092(14) -0.0002(14) 0.0001(14)
C9 0.0167(18) 0.0180(17) 0.0154(16) 0.0049(13) -0.0030(13) -0.0005(14)
C10 0.021(2) 0.032(2) 0.0170(17) 0.0019(15) -0.0019(14) 0.0064(16)
C11 0.0126(18) 0.0179(17) 0.0214(17) 0.0046(13) -0.0014(13) 0.0009(14)
C12 0.0162(19) 0.0149(17) 0.0295(19) 0.0070(14) 0.0007(15) 0.0029(14)
C13 0.019(2) 0.0139(17) 0.035(2) 0.0008(15) -0.0016(16) 0.0016(14)
C14 0.022(2) 0.0211(19) 0.028(2) -0.0025(15) -0.0053(16) 0.0027(16)
C15 0.020(2) 0.0241(19) 0.0229(18) 0.0031(14) 0.0014(15) 0.0068(15)
C16 0.0093(17) 0.0201(17) 0.0229(18) 0.0037(13) -0.0002(13) 0.0044(14)
C17 0.0154(19) 0.0226(18) 0.0208(18) 0.0046(14) 0.0011(14) -0.0001(15)
C18 0.026(2) 0.028(2) 0.0211(18) 0.0064(15) 0.0018(15) 0.0014(16)
C19 0.016(2) 0.036(2) 0.0257(19) 0.0079(16) 0.0029(15) 0.0024(16)
C20 0.023(2) 0.0155(17) 0.032(2) 0.0048(14) 0.0095(16) -0.0008(15)
C21 0.038(3) 0.050(3) 0.042(3) 0.027(2) 0.013(2) 0.008(2)
C22 0.031(3) 0.030(2) 0.049(3) 0.0039(19) 0.013(2) -0.0060(19)
C23 0.0115(18) 0.031(2) 0.0150(16) 0.0023(14) -0.0062(13) 0.0017(15)
C24 0.024(2) 0.0264(19) 0.0135(16) -0.0046(14) -0.0046(14) 0.0070(16)
C25 0.031(2) 0.035(2) 0.0203(19) -0.0060(15) -0.0062(16) 0.0148(18)
C26 0.021(2) 0.047(2) 0.0206(19) -0.0007(17) -0.0014(15) 0.0107(18)
C27 0.019(2) 0.038(2) 0.0175(18) 0.0034(15) 0.0018(15) 0.0044(17)
C28 0.0188(19) 0.0278(19) 0.0133(16) 0.0022(14) -0.0033(14) 0.0045(15)
C29 0.019(2) 0.028(2) 0.0218(18) 0.0084(15) 0.0033(15) 0.0052(16)
C30 0.029(2) 0.034(2) 0.035(2) 0.0134(18) 0.0034(18) -0.0010(18)
C31 0.034(2) 0.033(2) 0.032(2) 0.0106(17) -0.0029(18) 0.0089(19)
C32 0.026(2) 0.0221(19) 0.0251(19) -0.0015(15) -0.0047(16) 0.0018(16)
C33 0.047(3) 0.022(2) 0.036(2) 0.0034(17) -0.002(2) 0.0092(19)
C34 0.043(3) 0.028(2) 0.038(2) -0.0083(18) -0.007(2) -0.001(2)
C35 0.0157(18) 0.0148(17) 0.0223(17) 0.0040(13) 0.0034(14) 0.0013(14)
C36 0.0180(19) 0.0137(16) 0.0190(17) 0.0041(13) 0.0011(14) 0.0002(14)
C37 0.027(2) 0.0247(19) 0.0203(18) 0.0026(14) 0.0026(15) 0.0039(16)
C38 0.029(2) 0.043(3) 0.026(2) 0.0124(18) 0.0101(18) -0.0040(19)
C39 0.044(3) 0.028(2) 0.026(2) 0.0130(17) 0.0038(18) -0.0111(19)
C40 0.047(3) 0.0169(19) 0.027(2) 0.0056(15) -0.0016(18) 0.0012(18)
C41 0.026(2) 0.0228(19) 0.0203(18) 0.0062(14) 0.0043(15) 0.0030(16)
C42 0.020(2) 0.0234(19) 0.0206(18) 0.0073(14) -0.0027(14) 0.0051(15)
C43 0.031(2) 0.035(2) 0.031(2) 0.0195(18) -0.0068(18) -0.0031(19)
C44 0.030(2) 0.030(2) 0.034(2) 0.0039(17) -0.0052(18) 0.0138(18)
C45 0.030(2) 0.0236(19) 0.0173(17) 0.0052(14) -0.0054(15) 0.0010(16)
C46 0.0130(19) 0.0211(19) 0.030(2) 0.0071(15) -0.0059(15) -0.0038(14)
C47 0.028(3) 0.083(4) 0.080(4) -0.029(3) -0.022(3) 0.027(3)
C48 0.027(2) 0.052(3) 0.036(2) 0.021(2) -0.0092(19) -0.008(2)
C49 0.042(3) 0.035(3) 0.047(3) 0.018(2) -0.021(2) -0.016(2)
C50 0.18(3) 0.13(2) 0.14(2) 0.082(17) 0.07(2) 0.10(2)
C51 0.102(11) 0.044(6) 0.047(6) 0.004(5) 0.012(6) 0.025(6)
C52 0.096(12) 0.075(10) 0.10(2) 0.016(12) -0.031(10) 0.030(11)
C53 0.044(8) 0.065(10) 0.088(11) -0.007(8) 0.005(7) 0.008(7)
C54 0.068(8) 0.044(7) 0.062(7) 0.010(6) 0.006(6) 0.009(7)
C55 0.19(3) 0.027(8) 0.030(8) -0.006(6) 0.009(10) 0.040(11)
C56 0.096(12) 0.075(10) 0.10(2) 0.016(12) -0.031(10) 0.030(11)
C57 0.096(12) 0.059(8) 0.072(9) 0.010(7) 0.025(8) 0.049(8)
C58 0.091(14) 0.061(14) 0.103(14) 0.025(13) 0.013(10) 0.038(14)
C59 0.064(9) 0.066(8) 0.054(8) 0.018(6) 0.003(6) 0.008(7)

loop_
_atom_type_symbol
_atom_type_description
_atom_type_scat_dispersion_real
_atom_type_scat_dispersion_imag
_atom_type_scat_source
C C 0.0033 0.0016 'International Tables Vol C Tables 4.2.6.8 and 6.1.1.4'
H H 0.0000 0.0000 'International Tables Vol C Tables 4.2.6.8 and 6.1.1.4'
N N 0.0061 0.0033 'International Tables Vol C Tables 4.2.6.8 and 6.1.1.4'
Re Re -1.0185 7.2310 'International Tables Vol C Tables 4.2.6.8 and 6.1.1.4'
Si Si 0.0817 0.0704 'International Tables Vol C Tables 4.2.6.8 and 6.1.1.4'

loop_
_geom_angle_atom_site_label_1
_geom_angle_atom_site_label_2
_geom_angle_atom_site_label_3
_geom_angle
_geom_angle_site_symmetry_1
_geom_angle_site_symmetry_3
_geom_angle_publ_flag
Si1 Re1 C3 153.00(10) . . ?
Si1 Re1 C4 134.03(9) . . ?
Si1 Re1 C5 100.06(8) . . ?
N1 Re1 Si1 98.61(7) . . ?
N1 Re1 C1 148.43(12) . . ?
N1 Re1 C2 143.29(12) . . ?
N1 Re1 C3 106.17(12) . . ?
N1 Re1 C4 91.84(13) . . ?
N1 Re1 C5 112.12(12) . . ?
N2 Re1 Si1 97.63(7) . . ?
N2 Re1 N1 83.29(11) . . ?
N2 Re1 C1 125.09(13) . . ?
N2 Re1 C2 93.27(12) . . ?
N2 Re1 C3 95.77(11) . . ?
N2 Re1 C4 128.11(11) . . ?
N2 Re1 C5 154.28(12) . . ?
C1 Re1 Si1 91.46(9) . . ?
C1 Re1 C3 61.73(13) . . ?
C1 Re1 C4 60.67(13) . . ?
C1 Re1 C5 36.36(13) . . ?
C2 Re1 Si1 118.03(10) . . ?
C2 Re1 C1 37.62(12) . . ?
C2 Re1 C3 37.60(14) . . ?
C2 Re1 C4 61.85(14) . . ?
C2 Re1 C5 61.89(13) . . ?
C3 Re1 C4 36.48(13) . . ?
C3 Re1 C5 60.85(12) . . ?
C4 Re1 C5 35.90(12) . . ?
Re1 Si1 C35 172.61(10) . . ?
N3 Si1 Re1 138.80(10) . . ?
N3 Si1 C35 34.65(13) . . ?
N4 Si1 Re1 151.39(10) . . ?
N4 Si1 N3 69.23(13) . . ?
N4 Si1 C35 34.60(12) . . ?
C7 N1 Re1 125.3(2) . . ?
C7 N1 C11 118.3(3) . . ?
C11 N1 Re1 116.3(2) . . ?
C9 N2 Re1 126.5(2) . . ?
C9 N2 C23 119.3(3) . . ?
C23 N2 Re1 114.2(2) . . ?
C35 N3 Si1 91.4(2) . . ?
C35 N3 C42 128.2(3) . . ?
C42 N3 Si1 138.9(2) . . ?
C35 N4 Si1 91.7(2) . . ?
C35 N4 C46 130.0(3) . . ?
C46 N4 Si1 134.6(2) . . ?
Re1 C1 H1 121.3 . . ?
C2 C1 Re1 70.2(2) . . ?
C2 C1 H1 125.4 . . ?
C5 C1 Re1 74.8(2) . . ?
C5 C1 H1 125.4 . . ?
C5 C1 C2 109.2(3) . . ?
Re1 C2 H2 119.9 . . ?
C1 C2 Re1 72.2(2) . . ?
C1 C2 H2 126.6 . . ?
C1 C2 C3 106.8(3) . . ?
C3 C2 Re1 73.3(2) . . ?
C3 C2 H2 126.6 . . ?
Re1 C3 H3 123.0 . . ?
C2 C3 Re1 69.14(19) . . ?
C2 C3 H3 126.1 . . ?
C4 C3 Re1 73.43(19) . . ?
C4 C3 C2 107.8(3) . . ?
C4 C3 H3 126.1 . . ?
Re1 C4 H4 123.5 . . ?
C3 C4 Re1 70.09(19) . . ?
C3 C4 H4 125.7 . . ?
C5 C4 Re1 72.25(19) . . ?
C5 C4 C3 108.5(3) . . ?
C5 C4 H4 125.7 . . ?
Re1 C5 H5 124.7 . . ?
C1 C5 Re1 68.86(19) . . ?
C1 C5 C4 107.6(3) . . ?
C1 C5 H5 126.2 . . ?
C4 C5 Re1 71.9(2) . . ?
C4 C5 H5 126.2 . . ?
H6A C6 H6B 109.5 . . ?
H6A C6 H6C 109.5 . . ?
H6B C6 H6C 109.5 . . ?
C7 C6 H6A 109.5 . . ?
C7 C6 H6B 109.5 . . ?
C7 C6 H6C 109.5 . . ?
N1 C7 C6 120.3(3) . . ?
N1 C7 C8 124.5(3) . . ?
C8 C7 C6 115.2(3) . . ?
C7 C8 H8 116.2 . . ?
C7 C8 C9 127.5(3) . . ?
C9 C8 H8 116.2 . . ?
N2 C9 C8 123.8(3) . . ?
N2 C9 C10 120.7(3) . . ?
C8 C9 C10 115.5(3) . . ?
C9 C10 H10A 109.5 . . ?
C9 C10 H10B 109.5 . . ?
C9 C10 H10C 109.5 . . ?
H10A C10 H10B 109.5 . . ?
H10A C10 H10C 109.5 . . ?
H10B C10 H10C 109.5 . . ?
C12 C11 N1 119.5(3) . . ?
C16 C11 N1 120.8(3) . . ?
C16 C11 C12 119.6(3) . . ?
C11 C12 C20 120.5(3) . . ?
C13 C12 C11 119.4(3) . . ?
C13 C12 C20 120.1(3) . . ?
C12 C13 H13 119.3 . . ?
C14 C13 C12 121.3(3) . . ?
C14 C13 H13 119.3 . . ?
C13 C14 H14 120.3 . . ?
C13 C14 C15 119.4(3) . . ?
C15 C14 H14 120.3 . . ?
C14 C15 H15 119.4 . . ?
C14 C15 C16 121.1(3) . . ?
C16 C15 H15 119.4 . . ?
C11 C16 C17 122.4(3) . . ?
C15 C16 C11 119.0(3) . . ?
C15 C16 C17 118.5(3) . . ?
C16 C17 H17 108.2 . . ?
C16 C17 C18 111.8(3) . . ?
C16 C17 C19 111.3(3) . . ?
C18 C17 H17 108.2 . . ?
C18 C17 C19 109.1(3) . . ?
C19 C17 H17 108.2 . . ?
C17 C18 H18A 109.5 . . ?
C17 C18 H18B 109.5 . . ?
C17 C18 H18C 109.5 . . ?
H18A C18 H18B 109.5 . . ?
H18A C18 H18C 109.5 . . ?
H18B C18 H18C 109.5 . . ?
C17 C19 H19A 109.5 . . ?
C17 C19 H19B 109.5 . . ?
C17 C19 H19C 109.5 . . ?
H19A C19 H19B 109.5 . . ?
H19A C19 H19C 109.5 . . ?
H19B C19 H19C 109.5 . . ?
C12 C20 H20 107.4 . . ?
C21 C20 C12 111.9(3) . . ?
C21 C20 H20 107.4 . . ?
C21 C20 C22 109.3(3) . . ?
C22 C20 C12 113.3(3) . . ?
C22 C20 H20 107.4 . . ?
C20 C21 H21A 109.5 . . ?
C20 C21 H21B 109.5 . . ?
C20 C21 H21C 109.5 . . ?
H21A C21 H21B 109.5 . . ?
H21A C21 H21C 109.5 . . ?
H21B C21 H21C 109.5 . . ?
C20 C22 H22A 109.5 . . ?
C20 C22 H22B 109.5 . . ?
C20 C22 H22C 109.5 . . ?
H22A C22 H22B 109.5 . . ?
H22A C22 H22C 109.5 . . ?
H22B C22 H22C 109.5 . . ?
C24 C23 N2 120.8(3) . . ?
C24 C23 C28 120.1(3) . . ?
C28 C23 N2 119.0(3) . . ?
C23 C24 C25 119.4(3) . . ?
C23 C24 C32 122.1(3) . . ?
C25 C24 C32 118.5(4) . . ?
C24 C25 H25 119.8 . . ?
C26 C25 C24 120.4(4) . . ?
C26 C25 H25 119.8 . . ?
C25 C26 H26 119.9 . . ?
C27 C26 C25 120.3(4) . . ?
C27 C26 H26 119.9 . . ?
C26 C27 H27 119.4 . . ?
C26 C27 C28 121.2(3) . . ?
C28 C27 H27 119.4 . . ?
C23 C28 C29 122.3(3) . . ?
C27 C28 C23 118.4(4) . . ?
C27 C28 C29 119.3(3) . . ?
C28 C29 H29 107.7 . . ?
C28 C29 C30 114.0(3) . . ?
C28 C29 C31 111.6(3) . . ?
C30 C29 H29 107.7 . . ?
C30 C29 C31 107.8(3) . . ?
C31 C29 H29 107.7 . . ?
C29 C30 H30A 109.5 . . ?
C29 C30 H30B 109.5 . . ?
C29 C30 H30C 109.5 . . ?
H30A C30 H30B 109.5 . . ?
H30A C30 H30C 109.5 . . ?
H30B C30 H30C 109.5 . . ?
C29 C31 H31A 109.5 . . ?
C29 C31 H31B 109.5 . . ?
C29 C31 H31C 109.5 . . ?
H31A C31 H31B 109.5 . . ?
H31A C31 H31C 109.5 . . ?
H31B C31 H31C 109.5 . . ?
C24 C32 H32 107.7 . . ?
C24 C32 C33 112.3(3) . . ?
C24 C32 C34 111.1(3) . . ?
C33 C32 H32 107.7 . . ?
C34 C32 H32 107.7 . . ?
C34 C32 C33 110.1(3) . . ?
C32 C33 H33A 109.5 . . ?
C32 C33 H33B 109.5 . . ?
C32 C33 H33C 109.5 . . ?
H33A C33 H33B 109.5 . . ?
H33A C33 H33C 109.5 . . ?
H33B C33 H33C 109.5 . . ?
C32 C34 H34A 109.5 . . ?
C32 C34 H34B 109.5 . . ?
C32 C34 H34C 109.5 . . ?
H34A C34 H34B 109.5 . . ?
H34A C34 H34C 109.5 . . ?
H34B C34 H34C 109.5 . . ?
N3 C35 Si1 53.97(16) . . ?
N3 C35 C36 126.2(3) . . ?
N4 C35 Si1 53.69(16) . . ?
N4 C35 N3 107.6(3) . . ?
N4 C35 C36 126.1(3) . . ?
C36 C35 Si1 178.1(3) . . ?
C37 C36 C35 120.0(3) . . ?
C41 C36 C35 120.0(3) . . ?
C41 C36 C37 120.0(3) . . ?
C36 C37 H37 120.1 . . ?
C36 C37 C38 119.8(4) . . ?
C38 C37 H37 120.1 . . ?
C37 C38 H38 120.1 . . ?
C39 C38 C37 119.8(4) . . ?
C39 C38 H38 120.1 . . ?
C38 C39 H39 119.7 . . ?
C38 C39 C40 120.5(3) . . ?
C40 C39 H39 119.7 . . ?
C39 C40 H40 120.3 . . ?
C41 C40 C39 119.5(4) . . ?
C41 C40 H40 120.3 . . ?
C36 C41 C40 120.4(4) . . ?
C36 C41 H41 119.8 . . ?
C40 C41 H41 119.8 . . ?
N3 C42 C43 114.1(3) . . ?
N3 C42 C44 108.9(3) . . ?
N3 C42 C45 107.5(3) . . ?
C44 C42 C43 109.5(3) . . ?
C45 C42 C43 106.2(3) . . ?
C45 C42 C44 110.6(3) . . ?
C42 C43 H43A 109.5 . . ?
C42 C43 H43B 109.5 . . ?
C42 C43 H43C 109.5 . . ?
H43A C43 H43B 109.5 . . ?
H43A C43 H43C 109.5 . . ?
H43B C43 H43C 109.5 . . ?
C42 C44 H44A 109.5 . . ?
C42 C44 H44B 109.5 . . ?
C42 C44 H44C 109.5 . . ?
H44A C44 H44B 109.5 . . ?
H44A C44 H44C 109.5 . . ?
H44B C44 H44C 109.5 . . ?
C42 C45 H45A 109.5 . . ?
C42 C45 H45B 109.5 . . ?
C42 C45 H45C 109.5 . . ?
H45A C45 H45B 109.5 . . ?
H45A C45 H45C 109.5 . . ?
H45B C45 H45C 109.5 . . ?
N4 C46 C47 108.2(3) . . ?
N4 C46 C48 106.6(3) . . ?
N4 C46 C49 113.8(3) . . ?
C47 C46 C48 110.1(4) . . ?
C47 C46 C49 111.3(4) . . ?
C49 C46 C48 106.7(3) . . ?
C46 C47 H47A 109.5 . . ?
C46 C47 H47B 109.5 . . ?
C46 C47 H47C 109.5 . . ?
H47A C47 H47B 109.5 . . ?
H47A C47 H47C 109.5 . . ?
H47B C47 H47C 109.5 . . ?
C46 C48 H48A 109.5 . . ?
C46 C48 H48B 109.5 . . ?
C46 C48 H48C 109.5 . . ?
H48A C48 H48B 109.5 . . ?
H48A C48 H48C 109.5 . . ?
H48B C48 H48C 109.5 . . ?
C46 C49 H49A 109.5 . . ?
C46 C49 H49B 109.5 . . ?
C46 C49 H49C 109.5 . . ?
H49A C49 H49B 109.5 . . ?
H49A C49 H49C 109.5 . . ?
H49B C49 H49C 109.5 . . ?
H50A C50 H50B 109.5 . . ?
H50A C50 H50C 109.5 . . ?
H50B C50 H50C 109.5 . . ?
C51 C50 H50A 109.5 . . ?
C51 C50 H50B 109.5 . . ?
C51 C50 H50C 109.5 . . ?
C50 C51 H51A 110.2 . . ?
C50 C51 H51B 110.2 . . ?
H51A C51 H51B 108.5 . . ?
C52 C51 C50 108(2) . . ?
C52 C51 H51A 110.2 . . ?
C52 C51 H51B 110.2 . . ?
C51 C52 H52A 109.6 . . ?
C51 C52 H52B 109.6 . . ?
H52A C52 H52B 108.1 . . ?
C53 C52 C51 110.3(14) . . ?
C53 C52 H52A 109.6 . . ?
C53 C52 H52B 109.6 . . ?
C52 C53 H53A 109.4 . . ?
C52 C53 H53B 109.4 . . ?
C52 C53 C54 111.1(18) . . ?
H53A C53 H53B 108.0 . . ?
C54 C53 H53A 109.4 . . ?
C54 C53 H53B 109.4 . . ?
C53 C54 H54A 109.5 . . ?
C53 C54 H54B 109.5 . . ?
C53 C54 H54C 109.5 . . ?
H54A C54 H54B 109.5 . . ?
H54A C54 H54C 109.5 . . ?
H54B C54 H54C 109.5 . . ?
H55A C55 H55B 109.5 . . ?
H55A C55 H55C 109.5 . . ?
H55B C55 H55C 109.5 . . ?
C56 C55 H55A 109.5 . . ?
C56 C55 H55B 109.5 . . ?
C56 C55 H55C 109.5 . . ?
C55 C56 H56A 109.5 . . ?
C55 C56 H56B 109.5 . . ?
H56A C56 H56B 108.1 . . ?
C57 C56 C55 110.8(17) . . ?
C57 C56 H56A 109.5 . . ?
C57 C56 H56B 109.5 . . ?
C56 C57 H57A 107.7 . . ?
C56 C57 H57B 107.7 . . ?
H57A C57 H57B 107.1 . . ?
C58 C57 C56 118.4(15) . . ?
C58 C57 H57A 107.7 . . ?
C58 C57 H57B 107.7 . . ?
C57 C58 H58A 110.1 . . ?
C57 C58 H58B 110.1 . . ?
C57 C58 C59 108.1(13) . . ?
H58A C58 H58B 108.4 . . ?
C59 C58 H58A 110.1 . . ?
C59 C58 H58B 110.1 . . ?
C58 C59 H59A 109.5 . . ?
C58 C59 H59B 109.5 . . ?
C58 C59 H59C 109.5 . . ?
H59A C59 H59B 109.5 . . ?
H59A C59 H59C 109.5 . . ?
H59B C59 H59C 109.5 . . ?

loop_
_geom_bond_atom_site_label_1
_geom_bond_atom_site_label_2
_geom_bond_distance
_geom_bond_site_symmetry_2
_geom_bond_publ_flag
Re1 Si1 2.2413(9) . ?
Re1 N1 2.188(3) . ?
Re1 N2 2.178(3) . ?
Re1 C1 2.221(4) . ?
Re1 C2 2.195(4) . ?
Re1 C3 2.249(3) . ?
Re1 C4 2.293(3) . ?
Re1 C5 2.298(3) . ?
Si1 N3 1.898(3) . ?
Si1 N4 1.892(3) . ?
Si1 C35 2.347(3) . ?
N1 C7 1.328(4) . ?
N1 C11 1.438(4) . ?
N2 C9 1.316(5) . ?
N2 C23 1.443(5) . ?
N3 C35 1.335(5) . ?
N3 C42 1.483(4) . ?
N4 C35 1.333(4) . ?
N4 C46 1.478(5) . ?
C1 H1 0.9500 . ?
C1 C2 1.424(5) . ?
C1 C5 1.412(5) . ?
C2 H2 0.9500 . ?
C2 C3 1.433(5) . ?
C3 H3 0.9500 . ?
C3 C4 1.422(5) . ?
C4 H4 0.9500 . ?
C4 C5 1.415(5) . ?
C5 H5 0.9500 . ?
C6 H6A 0.9800 . ?
C6 H6B 0.9800 . ?
C6 H6C 0.9800 . ?
C6 C7 1.511(5) . ?
C7 C8 1.390(5) . ?
C8 H8 0.9500 . ?
C8 C9 1.401(5) . ?
C9 C10 1.521(5) . ?
C10 H10A 0.9800 . ?
C10 H10B 0.9800 . ?
C10 H10C 0.9800 . ?
C11 C12 1.408(5) . ?
C11 C16 1.405(5) . ?
C12 C13 1.387(5) . ?
C12 C20 1.531(5) . ?
C13 H13 0.9500 . ?
C13 C14 1.376(5) . ?
C14 H14 0.9500 . ?
C14 C15 1.386(5) . ?
C15 H15 0.9500 . ?
C15 C16 1.395(5) . ?
C16 C17 1.523(5) . ?
C17 H17 1.0000 . ?
C17 C18 1.526(5) . ?
C17 C19 1.540(5) . ?
C18 H18A 0.9800 . ?
C18 H18B 0.9800 . ?
C18 H18C 0.9800 . ?
C19 H19A 0.9800 . ?
C19 H19B 0.9800 . ?
C19 H19C 0.9800 . ?
C20 H20 1.0000 . ?
C20 C21 1.526(6) . ?
C20 C22 1.526(5) . ?
C21 H21A 0.9800 . ?
C21 H21B 0.9800 . ?
C21 H21C 0.9800 . ?
C22 H22A 0.9800 . ?
C22 H22B 0.9800 . ?
C22 H22C 0.9800 . ?
C23 C24 1.397(5) . ?
C23 C28 1.412(5) . ?
C24 C25 1.399(6) . ?
C24 C32 1.523(5) . ?
C25 H25 0.9500 . ?
C25 C26 1.380(6) . ?
C26 H26 0.9500 . ?
C26 C27 1.373(6) . ?
C27 H27 0.9500 . ?
C27 C28 1.400(6) . ?
C28 C29 1.518(5) . ?
C29 H29 1.0000 . ?
C29 C30 1.524(5) . ?
C29 C31 1.536(5) . ?
C30 H30A 0.9800 . ?
C30 H30B 0.9800 . ?
C30 H30C 0.9800 . ?
C31 H31A 0.9800 . ?
C31 H31B 0.9800 . ?
C31 H31C 0.9800 . ?
C32 H32 1.0000 . ?
C32 C33 1.536(6) . ?
C32 C34 1.535(5) . ?
C33 H33A 0.9800 . ?
C33 H33B 0.9800 . ?
C33 H33C 0.9800 . ?
C34 H34A 0.9800 . ?
C34 H34B 0.9800 . ?
C34 H34C 0.9800 . ?
C35 C36 1.494(4) . ?
C36 C37 1.389(5) . ?
C36 C41 1.379(5) . ?
C37 H37 0.9500 . ?
C37 C38 1.389(5) . ?
C38 H38 0.9500 . ?
C38 C39 1.381(7) . ?
C39 H39 0.9500 . ?
C39 C40 1.387(6) . ?
C40 H40 0.9500 . ?
C40 C41 1.384(5) . ?
C41 H41 0.9500 . ?
C42 C43 1.537(5) . ?
C42 C44 1.531(6) . ?
C42 C45 1.514(5) . ?
C43 H43A 0.9800 . ?
C43 H43B 0.9800 . ?
C43 H43C 0.9800 . ?
C44 H44A 0.9800 . ?
C44 H44B 0.9800 . ?
C44 H44C 0.9800 . ?
C45 H45A 0.9800 . ?
C45 H45B 0.9800 . ?
C45 H45C 0.9800 . ?
C46 C47 1.508(7) . ?
C46 C48 1.523(5) . ?
C46 C49 1.515(5) . ?
C47 H47A 0.9800 . ?
C47 H47B 0.9800 . ?
C47 H47C 0.9800 . ?
C48 H48A 0.9800 . ?
C48 H48B 0.9800 . ?
C48 H48C 0.9800 . ?
C49 H49A 0.9800 . ?
C49 H49B 0.9800 . ?
C49 H49C 0.9800 . ?
C50 H50A 0.9800 . ?
C50 H50B 0.9800 . ?
C50 H50C 0.9800 . ?
C50 C51 1.543(17) . ?
C51 H51A 0.9900 . ?
C51 H51B 0.9900 . ?
C51 C52 1.525(17) . ?
C52 H52A 0.9900 . ?
C52 H52B 0.9900 . ?
C52 C53 1.502(16) . ?
C53 H53A 0.9900 . ?
C53 H53B 0.9900 . ?
C53 C54 1.532(14) . ?
C54 H54A 0.9800 . ?
C54 H54B 0.9800 . ?
C54 H54C 0.9800 . ?
C55 H55A 0.9800 . ?
C55 H55B 0.9800 . ?
C55 H55C 0.9800 . ?
C55 C56 1.552(19) . ?
C56 H56A 0.9900 . ?
C56 H56B 0.9900 . ?
C56 C57 1.520(17) . ?
C57 H57A 0.9900 . ?
C57 H57B 0.9900 . ?
C57 C58 1.517(16) . ?
C58 H58A 0.9900 . ?
C58 H58B 0.9900 . ?
C58 C59 1.582(16) . ?
C59 H59A 0.9800 . ?
C59 H59B 0.9800 . ?
C59 H59C 0.9800 . ?
